data_7029895
loop_
_publ_author_name
'Janes, Trevor'
'Rawson, Jeremy M.'
'Song, Datong'

_publ_section_title
;
 Syntheses and structures of Li, Fe, and Mo derivatives of
 N,N'-bis(2,6-diisopropylphenyl)-o-phenylenediamine.
;
_journal_issue 29
_journal_name_full 'Dalton transactions (Cambridge, England : 2003)'
_journal_page_first 10640
_journal_page_last 10648
_journal_paper_doi 10.1039/c3dt51063h
_journal_volume 42
_journal_year 2013
_chemical_formula_sum 'C37 H46 Fe N2'
_chemical_formula_weight 574.61
_chemical_name_systematic
;
?
;
_space_group_IT_number 14
_symmetry_cell_setting monoclinic
_symmetry_space_group_name_Hall '-P 2yn'
_symmetry_space_group_name_H-M 'P 1 21/n 1'
_atom_sites_solution_hydrogens geom
_atom_sites_solution_primary direct
_atom_sites_solution_secondary difmap
_audit_creation_method SHELXL-97
_cell_angle_alpha 90.00
_cell_angle_beta 91.243(4)
_cell_angle_gamma 90.00
_cell_formula_units_Z 4
_cell_length_a 10.5211(6)
_cell_length_b 17.3327(11)
_cell_length_c 17.7438(17)
_cell_measurement_reflns_used 28548
_cell_measurement_temperature 150(2)
_cell_measurement_theta_max 27.50
_cell_measurement_theta_min 2.26
_cell_volume 3235.0(4)
_computing_structure_refinement 'SHELXL-97 (Sheldrick, 2008)'
_computing_structure_solution 'SHELXS-97 (Sheldrick, 2008)'
_diffrn_ambient_temperature 150(2)
_diffrn_measured_fraction_theta_full 0.998
_diffrn_measured_fraction_theta_max 0.998
_diffrn_radiation_monochromator graphite
_diffrn_radiation_source 'fine-focus sealed tube'
_diffrn_radiation_type MoK\a
_diffrn_radiation_wavelength 0.71073
_diffrn_reflns_av_R_equivalents 0.0373
_diffrn_reflns_av_sigmaI/netI 0.0369
_diffrn_reflns_limit_h_max 9
_diffrn_reflns_limit_h_min -13
_diffrn_reflns_limit_k_max 15
_diffrn_reflns_limit_k_min -22
_diffrn_reflns_limit_l_max 23
_diffrn_reflns_limit_l_min -22
_diffrn_reflns_number 28548
_diffrn_reflns_theta_full 27.50
_diffrn_reflns_theta_max 27.50
_diffrn_reflns_theta_min 2.26
_exptl_absorpt_coefficient_mu 0.493
_exptl_absorpt_correction_T_max 0.7467
_exptl_absorpt_correction_T_min 0.6839
_exptl_absorpt_correction_type multi-scan
_exptl_absorpt_process_details SADABS
_exptl_crystal_colour purple
_exptl_crystal_density_diffrn 1.180
_exptl_crystal_density_method 'not measured'
_exptl_crystal_description plate
_exptl_crystal_F_000 1232
_exptl_crystal_size_max 0.20
_exptl_crystal_size_mid 0.15
_exptl_crystal_size_min 0.12
_refine_diff_density_max 0.303
_refine_diff_density_min -0.295
_refine_diff_density_rms 0.049
_refine_ls_extinction_method none
_refine_ls_goodness_of_fit_ref 1.020
_refine_ls_hydrogen_treatment constr
_refine_ls_matrix_type full
_refine_ls_number_parameters 362
_refine_ls_number_reflns 7423
_refine_ls_number_restraints 0
_refine_ls_restrained_S_all 1.020
_refine_ls_R_factor_all 0.0493
_refine_ls_R_factor_gt 0.0350
_refine_ls_shift/su_max 0.001
_refine_ls_shift/su_mean 0.000
_refine_ls_structure_factor_coef Fsqd
_refine_ls_weighting_details 'calc w=1/[\s^2^(Fo^2^)+(0.0411P)^2^+1.3421P] where P=(Fo^2^+2Fc^2^)/3'
_refine_ls_weighting_scheme calc
_refine_ls_wR_factor_gt 0.0855
_refine_ls_wR_factor_ref 0.0927
_reflns_number_gt 5934
_reflns_number_total 7423
_reflns_threshold_expression >2sigma(I)
_cod_data_source_file c3dt51063h.txt
_cod_data_source_block tj7_0m
_cod_original_sg_symbol_H-M P2(1)/n
_cod_database_code 7029895

loop_
_symmetry_equiv_pos_as_xyz
'x, y, z'
'-x+1/2, y+1/2, -z+1/2'
'-x, -y, -z'
'x-1/2, -y-1/2, z-1/2'

loop_
_atom_site_label
_atom_site_type_symbol
_atom_site_fract_x
_atom_site_fract_y
_atom_site_fract_z
_atom_site_U_iso_or_equiv
_atom_site_adp_type
_atom_site_occupancy
_atom_site_symmetry_multiplicity
_atom_site_calc_flag
_atom_site_refinement_flags
Fe1 Fe 0.19489(2) 0.856222(12) 0.229199(12) 0.01854(7) Uani 1 1 d .
N1 N 0.03093(12) 0.88680(7) 0.19741(7) 0.0179(3) Uani 1 1 d .
N2 N 0.21768(11) 0.96312(7) 0.24213(7) 0.0180(3) Uani 1 1 d .
C1 C 0.0162(2) 0.76471(13) -0.01035(12) 0.0473(5) Uani 1 1 d .
H1A H 0.0543 0.7215 0.0177 0.071 Uiso 1 1 calc R
H1B H 0.0754 0.7825 -0.0486 0.071 Uiso 1 1 calc R
H1C H -0.0632 0.7478 -0.0350 0.071 Uiso 1 1 calc R
C2 C -0.01163(18) 0.83111(11) 0.04422(10) 0.0318(4) Uani 1 1 d .
H2A H 0.0713 0.8491 0.0664 0.038 Uiso 1 1 calc R
C3 C -0.0711(2) 0.89867(13) 0.00015(12) 0.0517(6) Uani 1 1 d .
H3A H -0.0888 0.9411 0.0349 0.078 Uiso 1 1 calc R
H3B H -0.1506 0.8817 -0.0245 0.078 Uiso 1 1 calc R
H3C H -0.0120 0.9163 -0.0381 0.078 Uiso 1 1 calc R
C4 C -0.2449(3) 0.90585(14) 0.33941(13) 0.0574(6) Uani 1 1 d .
H4A H -0.2509 0.9463 0.3009 0.086 Uiso 1 1 calc R
H4B H -0.2264 0.9293 0.3887 0.086 Uiso 1 1 calc R
H4C H -0.3257 0.8778 0.3411 0.086 Uiso 1 1 calc R
C5 C -0.13842(19) 0.84991(11) 0.31989(10) 0.0345(4) Uani 1 1 d .
H5A H -0.0567 0.8794 0.3214 0.041 Uiso 1 1 calc R
C6 C -0.1288(2) 0.78643(14) 0.37983(13) 0.0551(6) Uani 1 1 d .
H6A H -0.0603 0.7507 0.3672 0.083 Uiso 1 1 calc R
H6B H -0.2095 0.7583 0.3814 0.083 Uiso 1 1 calc R
H6C H -0.1104 0.8097 0.4292 0.083 Uiso 1 1 calc R
C7 C -0.07523(14) 0.83699(8) 0.18163(9) 0.0211(3) Uani 1 1 d .
C8 C -0.15698(16) 0.81784(9) 0.24075(10) 0.0271(4) Uani 1 1 d .
C9 C -0.25894(18) 0.76877(11) 0.22481(13) 0.0385(5) Uani 1 1 d .
H9A H -0.3147 0.7550 0.2640 0.046 Uiso 1 1 calc R
C10 C -0.28052(18) 0.73991(11) 0.15359(14) 0.0442(5) Uani 1 1 d .
H10A H -0.3506 0.7065 0.1440 0.053 Uiso 1 1 calc R
C11 C -0.20048(18) 0.75934(11) 0.09607(12) 0.0382(5) Uani 1 1 d .
H11A H -0.2167 0.7393 0.0469 0.046 Uiso 1 1 calc R
C12 C -0.09582(16) 0.80789(9) 0.10854(10) 0.0263(4) Uani 1 1 d .
C13 C 0.2574(2) 0.94224(12) 0.47222(11) 0.0420(5) Uani 1 1 d .
H13A H 0.3036 0.8966 0.4552 0.063 Uiso 1 1 calc R
H13B H 0.1825 0.9260 0.5000 0.063 Uiso 1 1 calc R
H13C H 0.3131 0.9733 0.5052 0.063 Uiso 1 1 calc R
C14 C 0.21508(17) 0.99055(10) 0.40371(10) 0.0299(4) Uani 1 1 d .
H14A H 0.1556 0.9585 0.3721 0.036 Uiso 1 1 calc R
C15 C 0.1426(2) 1.06217(13) 0.42944(11) 0.0441(5) Uani 1 1 d .
H15A H 0.1159 1.0926 0.3853 0.066 Uiso 1 1 calc R
H15B H 0.1979 1.0936 0.4623 0.066 Uiso 1 1 calc R
H15C H 0.0675 1.0462 0.4572 0.066 Uiso 1 1 calc R
C16 C 0.38856(19) 1.08528(12) 0.10677(10) 0.0387(5) Uani 1 1 d .
H16A H 0.3072 1.1039 0.1256 0.058 Uiso 1 1 calc R
H16B H 0.3803 1.0752 0.0525 0.058 Uiso 1 1 calc R
H16C H 0.4542 1.1245 0.1159 0.058 Uiso 1 1 calc R
C17 C 0.42592(15) 1.01097(10) 0.14765(9) 0.0257(4) Uani 1 1 d .
H17A H 0.3598 0.9712 0.1354 0.031 Uiso 1 1 calc R
C18 C 0.55323(17) 0.98191(12) 0.11821(11) 0.0360(4) Uani 1 1 d .
H18A H 0.5772 0.9342 0.1445 0.054 Uiso 1 1 calc R
H18B H 0.6189 1.0211 0.1274 0.054 Uiso 1 1 calc R
H18C H 0.5450 0.9719 0.0640 0.054 Uiso 1 1 calc R
C19 C 0.32544(14) 1.00047(8) 0.27683(9) 0.0190(3) Uani 1 1 d .
C20 C 0.32634(15) 1.01361(9) 0.35514(9) 0.0230(3) Uani 1 1 d .
C21 C 0.43167(17) 1.05031(10) 0.38775(10) 0.0286(4) Uani 1 1 d .
H21A H 0.4341 1.0593 0.4406 0.034 Uiso 1 1 calc R
C22 C 0.53273(17) 1.07402(10) 0.34495(10) 0.0308(4) Uani 1 1 d .
H22A H 0.6031 1.0997 0.3682 0.037 Uiso 1 1 calc R
C23 C 0.53101(16) 1.06016(10) 0.26817(10) 0.0280(4) Uani 1 1 d .
H23A H 0.6011 1.0761 0.2391 0.034 Uiso 1 1 calc R
C24 C 0.42825(14) 1.02316(9) 0.23261(9) 0.0213(3) Uani 1 1 d .
C25 C 0.00842(14) 0.96443(8) 0.19811(8) 0.0180(3) Uani 1 1 d .
C26 C -0.10604(15) 1.00258(9) 0.17886(9) 0.0237(3) Uani 1 1 d .
H26A H -0.1784 0.9739 0.1625 0.028 Uiso 1 1 calc R
C27 C -0.11226(15) 1.08187(9) 0.18393(10) 0.0277(4) Uani 1 1 d .
H27A H -0.1892 1.1077 0.1708 0.033 Uiso 1 1 calc R
C28 C -0.00572(15) 1.12486(9) 0.20837(10) 0.0248(3) Uani 1 1 d .
H28A H -0.0115 1.1795 0.2112 0.030 Uiso 1 1 calc R
C29 C 0.10652(15) 1.08897(9) 0.22822(9) 0.0212(3) Uani 1 1 d .
H29A H 0.1777 1.1185 0.2450 0.025 Uiso 1 1 calc R
C30 C 0.11540(14) 1.00778(8) 0.22350(8) 0.0173(3) Uani 1 1 d .
C31 C 0.36099(19) 0.79109(12) 0.08669(11) 0.0394(5) Uani 1 1 d .
H31A H 0.4177 0.7477 0.0763 0.059 Uiso 1 1 calc R
H31B H 0.4071 0.8397 0.0805 0.059 Uiso 1 1 calc R
H31C H 0.2880 0.7897 0.0515 0.059 Uiso 1 1 calc R
C32 C 0.31505(16) 0.78522(9) 0.16623(10) 0.0276(4) Uani 1 1 d .
C33 C 0.38459(16) 0.81945(9) 0.22693(10) 0.0281(4) Uani 1 1 d .
H33A H 0.4515 0.8583 0.2150 0.034 Uiso 1 1 calc R
C34 C 0.34026(17) 0.81627(10) 0.30121(10) 0.0292(4) Uani 1 1 d .
H34A H 0.3776 0.8523 0.3398 0.035 Uiso 1 1 calc R
C35 C 0.22458(17) 0.77849(10) 0.31667(10) 0.0307(4) Uani 1 1 d .
H35A H 0.1828 0.7870 0.3661 0.037 Uiso 1 1 calc R
C36 C 0.15682(17) 0.74171(9) 0.25704(10) 0.0294(4) Uani 1 1 d .
H36A H 0.0667 0.7258 0.2650 0.035 Uiso 1 1 calc R
C37 C 0.20210(16) 0.74494(9) 0.18296(10) 0.0280(4) Uani 1 1 d .
H37A H 0.1419 0.7320 0.1404 0.034 Uiso 1 1 calc R

loop_
_atom_site_aniso_label
_atom_site_aniso_U_11
_atom_site_aniso_U_22
_atom_site_aniso_U_33
_atom_site_aniso_U_23
_atom_site_aniso_U_13
_atom_site_aniso_U_12
Fe1 0.01643(12) 0.01460(11) 0.02444(13) -0.00079(9) -0.00321(8) 0.00218(8)
N1 0.0158(6) 0.0157(6) 0.0222(7) -0.0002(5) -0.0011(5) -0.0006(5)
N2 0.0146(6) 0.0173(6) 0.0219(7) -0.0020(5) -0.0017(5) -0.0004(5)
C1 0.0551(14) 0.0498(13) 0.0369(11) -0.0127(9) -0.0026(10) 0.0047(11)
C2 0.0313(10) 0.0367(10) 0.0272(9) -0.0051(7) -0.0055(7) -0.0028(8)
C3 0.0725(16) 0.0455(12) 0.0370(12) 0.0053(10) 0.0013(11) 0.0063(12)
C4 0.0731(17) 0.0513(14) 0.0484(13) -0.0013(11) 0.0130(12) 0.0250(12)
C5 0.0362(10) 0.0350(10) 0.0326(10) 0.0057(8) 0.0094(8) 0.0010(8)
C6 0.0677(16) 0.0524(14) 0.0462(13) 0.0166(10) 0.0195(11) 0.0166(12)
C7 0.0159(7) 0.0148(7) 0.0324(9) 0.0012(6) -0.0023(6) 0.0003(6)
C8 0.0216(8) 0.0216(8) 0.0383(10) 0.0040(7) 0.0036(7) 0.0008(7)
C9 0.0240(9) 0.0289(9) 0.0629(14) 0.0058(9) 0.0086(9) -0.0055(8)
C10 0.0229(9) 0.0315(10) 0.0781(16) -0.0029(10) -0.0046(10) -0.0120(8)
C11 0.0299(10) 0.0309(10) 0.0532(12) -0.0111(9) -0.0128(9) -0.0050(8)
C12 0.0216(8) 0.0222(8) 0.0346(9) -0.0018(7) -0.0067(7) 0.0004(6)
C13 0.0545(13) 0.0407(11) 0.0311(10) 0.0066(8) 0.0071(9) 0.0052(10)
C14 0.0318(9) 0.0344(9) 0.0235(9) -0.0011(7) 0.0009(7) -0.0021(8)
C15 0.0456(12) 0.0524(13) 0.0348(11) 0.0048(9) 0.0121(9) 0.0138(10)
C16 0.0400(11) 0.0506(12) 0.0256(9) 0.0004(8) 0.0027(8) 0.0140(9)
C17 0.0187(8) 0.0314(9) 0.0271(9) -0.0058(7) 0.0008(6) -0.0001(7)
C18 0.0269(9) 0.0425(11) 0.0390(11) -0.0046(8) 0.0063(8) 0.0033(8)
C19 0.0148(7) 0.0166(7) 0.0253(8) -0.0018(6) -0.0050(6) 0.0020(6)
C20 0.0239(8) 0.0200(7) 0.0250(8) -0.0007(6) -0.0030(6) 0.0028(6)
C21 0.0314(9) 0.0285(9) 0.0255(9) -0.0044(7) -0.0103(7) 0.0010(7)
C22 0.0244(9) 0.0297(9) 0.0376(10) -0.0038(7) -0.0129(8) -0.0048(7)
C23 0.0178(8) 0.0290(9) 0.0370(10) -0.0009(7) -0.0024(7) -0.0023(7)
C24 0.0173(7) 0.0212(7) 0.0254(8) -0.0023(6) -0.0030(6) 0.0026(6)
C25 0.0166(7) 0.0168(7) 0.0206(8) 0.0008(6) 0.0012(6) 0.0001(6)
C26 0.0151(7) 0.0216(8) 0.0343(9) 0.0014(7) -0.0031(6) -0.0007(6)
C27 0.0168(8) 0.0227(8) 0.0436(10) 0.0042(7) -0.0012(7) 0.0047(6)
C28 0.0222(8) 0.0159(7) 0.0364(9) 0.0001(6) 0.0022(7) 0.0023(6)
C29 0.0185(8) 0.0170(7) 0.0279(8) -0.0022(6) 0.0009(6) -0.0018(6)
C30 0.0154(7) 0.0170(7) 0.0195(8) 0.0002(6) 0.0004(6) 0.0010(6)
C31 0.0366(11) 0.0392(11) 0.0425(11) -0.0112(9) 0.0057(9) 0.0056(9)
C32 0.0250(9) 0.0207(8) 0.0372(10) -0.0046(7) 0.0003(7) 0.0086(7)
C33 0.0204(8) 0.0199(8) 0.0437(10) -0.0010(7) -0.0049(7) 0.0068(6)
C34 0.0282(9) 0.0227(8) 0.0362(10) -0.0005(7) -0.0115(8) 0.0077(7)
C35 0.0349(10) 0.0223(8) 0.0348(10) 0.0060(7) -0.0047(8) 0.0070(7)
C36 0.0271(9) 0.0176(8) 0.0434(10) 0.0056(7) -0.0029(8) 0.0031(7)
C37 0.0274(9) 0.0173(7) 0.0390(10) -0.0050(7) -0.0078(8) 0.0063(7)

loop_
_atom_type_symbol
_atom_type_description
_atom_type_scat_dispersion_real
_atom_type_scat_dispersion_imag
_atom_type_scat_source
C C 0.0033 0.0016 'International Tables Vol C Tables 4.2.6.8 and 6.1.1.4'
H H 0.0000 0.0000 'International Tables Vol C Tables 4.2.6.8 and 6.1.1.4'
N N 0.0061 0.0033 'International Tables Vol C Tables 4.2.6.8 and 6.1.1.4'
Fe Fe 0.3463 0.8444 'International Tables Vol C Tables 4.2.6.8 and 6.1.1.4'

loop_
_geom_angle_atom_site_label_1
_geom_angle_atom_site_label_2
_geom_angle_atom_site_label_3
_geom_angle
N1 Fe1 N2 82.68(5)
N1 Fe1 C35 122.02(7)
N2 Fe1 C35 122.12(6)
N1 Fe1 C36 99.19(6)
N2 Fe1 C36 158.83(7)
C35 Fe1 C36 39.76(7)
N1 Fe1 C34 158.72(7)
N2 Fe1 C34 99.33(6)
C35 Fe1 C34 39.71(7)
C36 Fe1 C34 71.44(7)
N1 Fe1 C33 161.43(6)
N2 Fe1 C33 100.54(6)
C35 Fe1 C33 71.87(7)
C36 Fe1 C33 84.44(7)
C34 Fe1 C33 39.33(7)
N1 Fe1 C37 100.52(6)
N2 Fe1 C37 161.32(6)
C35 Fe1 C37 71.90(7)
C36 Fe1 C37 39.35(7)
C34 Fe1 C37 84.39(7)
C33 Fe1 C37 70.76(7)
N1 Fe1 C32 124.33(6)
N2 Fe1 C32 124.37(6)
C35 Fe1 C32 86.27(7)
C36 Fe1 C32 71.93(7)
C34 Fe1 C32 71.97(7)
C33 Fe1 C32 39.49(7)
C37 Fe1 C32 39.37(7)
C25 N1 C7 117.39(12)
C25 N1 Fe1 115.66(10)
C7 N1 Fe1 126.48(10)
C30 N2 C19 117.49(12)
C30 N2 Fe1 115.63(10)
C19 N2 Fe1 126.50(10)
C12 C2 C3 110.37(16)
C12 C2 C1 113.49(16)
C3 C2 C1 109.38(16)
C8 C5 C4 111.21(17)
C8 C5 C6 112.60(17)
C4 C5 C6 109.65(17)
C12 C7 C8 121.21(15)
C12 C7 N1 120.03(14)
C8 C7 N1 118.77(14)
C9 C8 C7 118.16(17)
C9 C8 C5 119.61(16)
C7 C8 C5 122.22(15)
C10 C9 C8 121.35(18)
C9 C10 C11 120.05(17)
C10 C11 C12 121.38(18)
C11 C12 C7 117.85(16)
C11 C12 C2 120.77(16)
C7 C12 C2 121.32(14)
C20 C14 C15 110.50(15)
C20 C14 C13 112.24(15)
C15 C14 C13 110.12(15)
C24 C17 C16 110.62(14)
C24 C17 C18 112.80(14)
C16 C17 C18 109.48(15)
C24 C19 C20 121.12(14)
C24 C19 N2 119.84(13)
C20 C19 N2 119.04(13)
C21 C20 C19 118.17(15)
C21 C20 C14 119.97(15)
C19 C20 C14 121.84(14)
C22 C21 C20 121.48(16)
C21 C22 C23 119.72(15)
C22 C23 C24 121.22(16)
C23 C24 C19 118.29(15)
C23 C24 C17 120.47(14)
C19 C24 C17 121.19(13)
N1 C25 C26 127.39(14)
N1 C25 C30 112.83(13)
C26 C25 C30 119.76(13)
C27 C26 C25 119.56(15)
C26 C27 C28 120.62(15)
C29 C28 C27 120.94(15)
C28 C29 C30 119.55(14)
N2 C30 C29 127.24(14)
N2 C30 C25 113.19(13)
C29 C30 C25 119.56(13)
C37 C32 C33 117.94(16)
C37 C32 C31 121.21(16)
C33 C32 C31 120.85(16)
C37 C32 Fe1 70.13(9)
C33 C32 Fe1 70.01(9)
C31 C32 Fe1 131.88(13)
C34 C33 C32 121.21(16)
C34 C33 Fe1 70.07(10)
C32 C33 Fe1 70.50(9)
C33 C34 C35 120.23(16)
C33 C34 Fe1 70.60(10)
C35 C34 Fe1 69.54(10)
C34 C35 C36 119.04(17)
C34 C35 Fe1 70.75(10)
C36 C35 Fe1 70.59(10)
C37 C36 C35 120.32(17)
C37 C36 Fe1 70.78(9)
C35 C36 Fe1 69.65(10)
C36 C37 C32 121.18(16)
C36 C37 Fe1 69.87(9)
C32 C37 Fe1 70.50(9)

loop_
_geom_bond_atom_site_label_1
_geom_bond_atom_site_label_2
_geom_bond_distance
Fe1 N1 1.8795(13)
Fe1 N2 1.8816(13)
Fe1 C35 2.0739(17)
Fe1 C36 2.0862(16)
Fe1 C34 2.0896(17)
Fe1 C33 2.0965(16)
Fe1 C37 2.0981(16)
Fe1 C32 2.1030(16)
N1 C25 1.3663(19)
N1 C7 1.4345(19)
N2 C30 1.3605(19)
N2 C19 1.4330(18)
C1 C2 1.536(3)
C2 C12 1.514(3)
C2 C3 1.534(3)
C4 C5 1.527(3)
C5 C8 1.519(3)
C5 C6 1.532(3)
C7 C12 1.404(2)
C7 C8 1.411(2)
C8 C9 1.393(2)
C9 C10 1.373(3)
C10 C11 1.379(3)
C11 C12 1.400(2)
C13 C14 1.534(3)
C14 C20 1.522(2)
C14 C15 1.532(3)
C16 C17 1.526(3)
C17 C24 1.522(2)
C17 C18 1.533(2)
C19 C24 1.406(2)
C19 C20 1.408(2)
C20 C21 1.393(2)
C21 C22 1.382(3)
C22 C23 1.383(2)
C23 C24 1.396(2)
C25 C26 1.409(2)
C25 C30 1.419(2)
C26 C27 1.379(2)
C27 C28 1.407(2)
C28 C29 1.374(2)
C29 C30 1.413(2)
C31 C32 1.505(3)
C32 C37 1.415(2)
C32 C33 1.419(2)
C33 C34 1.409(3)
C34 C35 1.414(3)
C35 C36 1.415(3)
C36 C37 1.409(3)
